data_4109396
loop_
_publ_author_name
'Jarrod F. Eubank'
'Victor Ch. Kravtsov'
'Mohamed Eddaoudi'

_publ_section_title
;
 Synthesis of Organic Photodimeric Cage Molecules Based on Cycloaddition
 via Metal-Ligand Directed Assembly
;
_journal_name_full 'Journal of the American Chemical Society'
_journal_page_first 5820
_journal_page_last 5821
_journal_paper_doi 10.1021/ja070924n
_journal_volume 129
_journal_year 2007
_chemical_formula_sum 'C17 H4 Cu N2 O7'
_chemical_formula_weight 411.76
_chemical_name_systematic
; 
 ? 
;
_space_group_IT_number 2
_symmetry_cell_setting triclinic
_symmetry_space_group_name_Hall '-P 1'
_symmetry_space_group_name_H-M 'P -1'
_atom_sites_solution_hydrogens geom
_atom_sites_solution_primary direct
_atom_sites_solution_secondary difmap
_audit_creation_method SHELXL-97
_cell_angle_alpha 62.738(4)
_cell_angle_beta 87.681(4)
_cell_angle_gamma 77.070(4)
_cell_formula_units_Z 2
_cell_length_a 8.586(2)
_cell_length_b 9.954(3)
_cell_length_c 10.576(3)
_cell_measurement_temperature 293(2)
_cell_volume 781.1(4)
_computing_structure_refinement 'SHELXL-97 (Sheldrick, 1997)'
_computing_structure_solution 'SHELXS-97 (Sheldrick, 1990)'
_diffrn_ambient_temperature 293(2)
_diffrn_measured_fraction_theta_full 0.948
_diffrn_measured_fraction_theta_max 0.948
_diffrn_radiation_monochromator graphite
_diffrn_radiation_source 'fine-focus sealed tube'
_diffrn_radiation_type MoK\a
_diffrn_radiation_wavelength 0.71073
_diffrn_reflns_av_R_equivalents 0.1838
_diffrn_reflns_av_sigmaI/netI 0.2719
_diffrn_reflns_limit_h_max 10
_diffrn_reflns_limit_h_min -10
_diffrn_reflns_limit_k_max 12
_diffrn_reflns_limit_k_min -12
_diffrn_reflns_limit_l_max 8
_diffrn_reflns_limit_l_min -13
_diffrn_reflns_number 4661
_diffrn_reflns_theta_full 26.99
_diffrn_reflns_theta_max 26.99
_diffrn_reflns_theta_min 2.17
_exptl_absorpt_coefficient_mu 1.445
_exptl_absorpt_correction_T_max 0.8689
_exptl_absorpt_correction_T_min 0.7609
_exptl_absorpt_correction_type none
_exptl_crystal_density_diffrn 1.751
_exptl_crystal_density_meas ?
_exptl_crystal_F_000 410
_exptl_crystal_size_max 0.20
_exptl_crystal_size_mid 0.15
_exptl_crystal_size_min 0.10
_refine_diff_density_max 1.475
_refine_diff_density_min -1.509
_refine_diff_density_rms 0.181
_refine_ls_extinction_method none
_refine_ls_goodness_of_fit_ref 1.003
_refine_ls_hydrogen_treatment mixed
_refine_ls_matrix_type full
_refine_ls_number_parameters 250
_refine_ls_number_reflns 3231
_refine_ls_number_restraints 28
_refine_ls_restrained_S_all 0.999
_refine_ls_R_factor_all 0.1449
_refine_ls_R_factor_gt 0.0543
_refine_ls_shift/su_max 0.000
_refine_ls_shift/su_mean 0.000
_refine_ls_structure_factor_coef Fsqd
_refine_ls_weighting_details
; calc 
 [0.00000+1.00000exp(2.42(sin\q/\l)^2^)]/ 
   [\s^2^(Fo^2^)+0.0000+0.0000*P+(0.0350P)^2^+0.0000sin\q/\l] 
 where P = 0.33333Fo^2^ + 0.66667Fc^2^ 
;
_refine_ls_weighting_scheme calc
_refine_ls_wR_factor_gt 0.0953
_refine_ls_wR_factor_ref 0.1383
_reflns_number_gt 1403
_reflns_number_total 3231
_reflns_threshold_expression >2sigma(I)
_cod_data_source_file ja070924nsi20070208_031623.cif
_cod_data_source_block me201_v1
_cod_depositor_comments
;
The following automatic conversions were performed:

'_exptl_crystal_density_meas' value 'none' was changed to '?' - the
value is perceived as not measured.

Automatic conversion script
Id: cif_fix_values 3008 2015-01-20 13:52:24Z robertas 
;
_cod_original_cell_volume 781.1(3)
_cod_database_code 4109396

loop_
_symmetry_equiv_pos_as_xyz
'x, y, z'
'-x, -y, -z'

loop_
_atom_site_label
_atom_site_type_symbol
_atom_site_fract_x
_atom_site_fract_y
_atom_site_fract_z
_atom_site_U_iso_or_equiv
_atom_site_adp_type
_atom_site_occupancy
_atom_site_symmetry_multiplicity
_atom_site_calc_flag
_atom_site_refinement_flags
Cu1 Cu 0.59960(11) 0.83745(9) 0.81887(8) 0.0160(2) Uani 1 1 d .
O1 O 0.6193(6) 0.7398(5) 0.6728(4) 0.0183(12) Uani 1 1 d .
O2 O 0.5001(5) 0.5639(5) 0.8342(4) 0.0150(11) Uani 1 1 d .
O3 O 0.6389(5) 0.0523(5) 0.6610(4) 0.0119(10) Uani 1 1 d .
O4 O 0.5792(6) 0.1005(5) 0.8447(4) 0.0181(12) Uani 1 1 d .
O5 O 0.5799(5) 0.3962(4) 0.6906(4) 0.0137(11) Uani 1 1 d .
O6 O 0.8470(5) 0.5093(5) 0.3866(4) 0.0222(12) Uani 1 1 d .
O1W O 0.5526(6) 0.7264(5) 1.0245(4) 0.0193(12) Uani 1 1 d D
H1W H 0.541(8) 0.634(3) 1.064(6) 0.029 Uiso 1 1 d D
H2W H 0.526(7) 0.774(5) 1.072(5) 0.029 Uiso 1 1 d D
N1 N 0.3666(6) 0.9354(6) 0.7573(5) 0.0141(13) Uani 1 1 d .
C1 C 0.3112(8) 0.9702(7) 0.6260(6) 0.0196(18) Uani 1 1 d .
H1 H 0.3828 0.9474 0.5663 0.024 Uiso 1 1 calc R
C2 C 0.1545(8) 1.0374(8) 0.5767(6) 0.0227(18) Uani 1 1 d .
H2 H 0.1206 1.0564 0.4864 0.027 Uiso 1 1 calc R
C3 C 0.0466(9) 1.0773(7) 0.6611(7) 0.0221(18) Uani 1 1 d .
H3 H -0.0602 1.1247 0.6284 0.027 Uiso 1 1 calc R
C4 C 0.1005(8) 1.0453(7) 0.7939(6) 0.0177(16) Uani 1 1 d .
H4 H 0.0302 1.0696 0.8537 0.021 Uiso 1 1 calc R
C5 C 0.2618(8) 0.9758(7) 0.8393(6) 0.0179(16) Uani 1 1 d .
H5 H 0.2982 0.9566 0.9290 0.021 Uiso 1 1 calc R
N2 N 0.8315(6) 0.7543(6) 0.8819(5) 0.0131(13) Uani 1 1 d .
C6 C 0.8895(9) 0.7443(8) 1.0023(7) 0.026(2) Uani 1 1 d .
H6 H 0.8181 0.7763 1.0570 0.031 Uiso 1 1 calc R
C7 C 1.0499(8) 0.6887(7) 1.0499(6) 0.0190(17) Uani 1 1 d .
H7 H 1.0854 0.6854 1.1334 0.023 Uiso 1 1 calc R
C8 C 1.1556(8) 0.6384(7) 0.9708(6) 0.0164(15) Uani 1 1 d U
H8 H 1.2642 0.6007 0.9999 0.020 Uiso 1 1 calc R
C9 C 1.0977(8) 0.6450(7) 0.8470(6) 0.0147(15) Uani 1 1 d .
H9 H 1.1665 0.6107 0.7921 0.018 Uiso 1 1 calc R
C10 C 0.9372(8) 0.7030(7) 0.8072(6) 0.0134(15) Uani 1 1 d .
H10 H 0.8992 0.7072 0.7241 0.016 Uiso 1 1 calc R
C11 C 0.5585(8) 0.6256(7) 0.7173(6) 0.0164(17) Uani 1 1 d U
C12 C 0.5378(8) 0.5617(7) 0.6107(6) 0.0143(16) Uani 1 1 d .
C13 C 0.6144(8) 0.6278(7) 0.4660(6) 0.0132(15) Uani 1 1 d .
H13 H 0.6649 0.7131 0.4492 0.016 Uiso 1 1 calc R
C14 C 0.7174(8) 0.5023(7) 0.4354(6) 0.0146(16) Uani 1 1 d .
C15 C 0.6368(8) 0.3740(7) 0.4680(6) 0.0120(14) Uani 1 1 d U
H15 H 0.7023 0.2891 0.4529 0.014 Uiso 1 1 calc R
C16 C 0.5593(8) 0.3177(7) 0.6127(6) 0.0143(16) Uani 1 1 d U
C17 C 0.5998(8) 0.1429(7) 0.7161(6) 0.0156(16) Uani 1 1 d .

loop_
_atom_site_aniso_label
_atom_site_aniso_U_11
_atom_site_aniso_U_22
_atom_site_aniso_U_33
_atom_site_aniso_U_23
_atom_site_aniso_U_13
_atom_site_aniso_U_12
Cu1 0.0223(5) 0.0124(4) 0.0103(4) -0.0051(3) 0.0023(3) 0.0011(4)
O1 0.024(3) 0.016(3) 0.007(2) -0.002(2) 0.003(2) 0.001(2)
O2 0.018(3) 0.016(2) 0.012(2) -0.007(2) 0.0086(19) -0.006(2)
O3 0.008(2) 0.016(2) 0.012(2) -0.0062(19) 0.0015(18) -0.0028(19)
O4 0.031(3) 0.011(2) 0.008(2) -0.0031(19) 0.002(2) 0.000(2)
O5 0.023(3) 0.007(2) 0.006(2) -0.0008(18) -0.0001(19) 0.0018(19)
O6 0.020(3) 0.025(3) 0.025(3) -0.016(2) 0.007(2) -0.003(2)
O1W 0.031(3) 0.010(2) 0.010(2) -0.002(2) 0.004(2) 0.002(2)
N1 0.017(3) 0.008(3) 0.014(3) -0.003(2) -0.001(2) -0.003(2)
C1 0.025(4) 0.015(4) 0.013(3) -0.006(3) 0.009(3) 0.003(3)
C2 0.029(5) 0.023(4) 0.010(3) -0.007(3) -0.007(3) 0.004(3)
C3 0.017(4) 0.019(4) 0.024(4) -0.007(3) -0.001(3) 0.003(3)
C4 0.018(4) 0.015(4) 0.014(3) -0.003(3) 0.007(3) -0.002(3)
C5 0.024(4) 0.017(4) 0.015(3) -0.009(3) 0.004(3) -0.006(3)
N2 0.013(3) 0.007(3) 0.017(3) -0.004(2) 0.005(2) -0.004(2)
C6 0.037(5) 0.021(4) 0.018(3) -0.012(3) 0.006(3) 0.001(3)
C7 0.016(4) 0.020(4) 0.017(3) -0.007(3) -0.005(3) 0.003(3)
C8 0.016(4) 0.006(3) 0.028(4) -0.007(3) -0.002(3) -0.005(3)
C9 0.021(4) 0.006(3) 0.021(3) -0.008(3) 0.006(3) -0.007(3)
C10 0.021(4) 0.008(3) 0.013(3) -0.006(3) 0.000(3) -0.003(3)
C11 0.018(4) 0.011(3) 0.006(3) 0.003(3) 0.004(3) 0.005(3)
C12 0.021(4) 0.010(3) 0.004(3) 0.001(3) 0.003(3) 0.001(3)
C13 0.016(4) 0.010(3) 0.014(3) -0.006(3) 0.005(3) -0.005(3)
C14 0.024(4) 0.012(3) 0.008(3) -0.005(3) 0.007(3) -0.004(3)
C15 0.021(3) 0.009(3) 0.010(3) -0.008(2) 0.001(2) -0.002(2)
C16 0.020(4) 0.019(4) 0.006(3) -0.009(3) 0.002(3) 0.000(3)
C17 0.019(4) 0.014(3) 0.007(3) -0.002(3) 0.001(3) 0.002(3)

loop_
_atom_type_symbol
_atom_type_description
_atom_type_scat_dispersion_real
_atom_type_scat_dispersion_imag
_atom_type_scat_source
C C 0.0033 0.0016 'International Tables Vol C Tables 4.2.6.8 and 6.1.1.4'
H H 0.0000 0.0000 'International Tables Vol C Tables 4.2.6.8 and 6.1.1.4'
N N 0.0061 0.0033 'International Tables Vol C Tables 4.2.6.8 and 6.1.1.4'
O O 0.0106 0.0060 'International Tables Vol C Tables 4.2.6.8 and 6.1.1.4'
Cu Cu 0.3201 1.2651 'International Tables Vol C Tables 4.2.6.8 and 6.1.1.4'

loop_
_geom_angle_atom_site_label_1
_geom_angle_atom_site_label_2
_geom_angle_atom_site_label_3
_geom_angle
_geom_angle_site_symmetry_1
_geom_angle_site_symmetry_3
N2 Cu1 N1 175.6(2) . .
N2 Cu1 O1W 87.9(2) . .
N1 Cu1 O1W 92.1(2) . .
N2 Cu1 O3 92.17(19) . 1_565
N1 Cu1 O3 85.18(18) . 1_565
O1W Cu1 O3 142.47(18) . 1_565
N2 Cu1 O1 92.46(19) . .
N1 Cu1 O1 91.16(19) . .
O1W Cu1 O1 124.51(19) . .
O3 Cu1 O1 93.00(16) 1_565 .
C11 O1 Cu1 111.7(4) . .
C17 O3 Cu1 104.3(4) . 1_545
C16 O5 C12 114.4(4) . .
C1 N1 C5 117.4(6) . .
C1 N1 Cu1 119.6(4) . .
C5 N1 Cu1 122.9(4) . .
N1 C1 C2 122.8(6) . .
C1 C2 C3 119.9(6) . .
C4 C3 C2 118.3(6) . .
C3 C4 C5 119.5(6) . .
N1 C5 C4 122.1(6) . .
C6 N2 C10 116.8(6) . .
C6 N2 Cu1 121.4(4) . .
C10 N2 Cu1 121.8(4) . .
N2 C6 C7 123.6(6) . .
C8 C7 C6 118.5(6) . .
C7 C8 C9 119.0(6) . .
C10 C9 C8 118.6(6) . .
N2 C10 C9 123.6(6) . .
O1 C11 O2 127.0(6) . .
O1 C11 C12 116.9(5) . .
O2 C11 C12 115.9(6) . .
O5 C12 C13 114.5(4) . .
O5 C12 C11 106.3(4) . .
C13 C12 C11 118.6(6) . .
O5 C12 C15 112.8(6) . 2_666
C13 C12 C15 91.1(4) . 2_666
C11 C12 C15 113.1(4) . 2_666
C14 C13 C12 113.0(5) . .
C14 C13 C16 109.8(5) . 2_666
C12 C13 C16 88.8(5) . 2_666
O6 C14 C15 124.7(5) . .
O6 C14 C13 123.7(6) . .
C15 C14 C13 111.5(6) . .
C14 C15 C16 114.3(5) . .
C14 C15 C12 111.2(5) . 2_666
C16 C15 C12 88.8(5) . 2_666
O5 C16 C17 107.5(4) . .
O5 C16 C15 114.1(6) . .
C17 C16 C15 118.2(4) . .
O5 C16 C13 114.0(4) . 2_666
C17 C16 C13 111.4(6) . 2_666
C15 C16 C13 91.1(4) . 2_666
O4 C17 O3 124.7(6) . .
O4 C17 C16 118.5(5) . .
O3 C17 C16 116.5(5) . .

loop_
_geom_bond_atom_site_label_1
_geom_bond_atom_site_label_2
_geom_bond_distance
_geom_bond_site_symmetry_2
Cu1 N2 1.990(5) .
Cu1 N1 2.007(5) .
Cu1 O1W 2.010(4) .
Cu1 O3 2.117(4) 1_565
Cu1 O1 2.155(4) .
O1 C11 1.241(8) .
O2 C11 1.245(7) .
O3 C17 1.263(7) .
O3 Cu1 2.117(4) 1_545
O4 C17 1.243(6) .
O5 C16 1.409(7) .
O5 C12 1.429(7) .
O6 C14 1.211(8) .
N1 C1 1.346(8) .
N1 C5 1.348(7) .
C1 C2 1.365(9) .
C2 C3 1.381(8) .
C3 C4 1.366(8) .
C4 C5 1.396(9) .
N2 C6 1.339(8) .
N2 C10 1.346(7) .
C6 C7 1.384(9) .
C7 C8 1.375(8) .
C8 C9 1.388(8) .
C9 C10 1.371(9) .
C11 C12 1.559(9) .
C12 C13 1.549(8) .
C12 C15 1.591(9) 2_666
C13 C14 1.516(7) .
C13 C16 1.592(9) 2_666
C14 C15 1.483(9) .
C15 C16 1.548(8) .
C15 C12 1.591(9) 2_666
C16 C17 1.537(8) .
C16 C13 1.592(9) 2_666

loop_
_geom_hbond_atom_site_label_D
_geom_hbond_atom_site_label_H
_geom_hbond_atom_site_label_A
_geom_hbond_distance_DH
_geom_hbond_distance_HA
_geom_hbond_distance_DA
_geom_hbond_angle_DHA
_geom_hbond_site_symmetry_A
O1W H1W O2 0.846(19) 1.87(2) 2.714(7) 173(6) 2_667
O1W H2W O4 0.835(15) 1.891(16) 2.711(5) 167(6) 2_667
